data_1509343
loop_
_publ_author_name
'Pobedimskaya, E.A.'
'Belov, N.V.'
'Alimova, L.L.'
'Badikov, V.V.'

_publ_section_title
;
 The crystal structure of the Ag-germanogallium sulfide and Ge S2
;
_journal_name_full 'Doklady Akademii Nauk SSSR'
_journal_page_first 611
_journal_page_last 614
_journal_volume 257
_journal_year 1981
_chemical_formula_sum 'Ag Ga Ge S4'
_space_group_IT_number 43
_symmetry_space_group_name_Hall 'F 2 -2d'
_symmetry_space_group_name_H-M 'F d d 2'
_cell_angle_alpha 90
_cell_angle_beta 90
_cell_angle_gamma 90
_cell_formula_units_Z 12
_cell_length_a 12.028
_cell_length_b 22.918
_cell_length_c 6.874
_cell_volume 1894.871
_citation_journal_id_ASTM DANKAS
_cod_data_source_file silver1-2_265.cif
_cod_data_source_block Ag1Ga1Ge1S4
_cod_original_formula_sum 'Ag1 Ga1 Ge1 S4'
_cod_database_code 1509343

loop_
_symmetry_equiv_pos_as_xyz
x,y,z
-x,-y,z
-x+1/4,y+1/4,z+1/4
x+3/4,-y+3/4,z+1/4
x,y+1/2,z+1/2
-x,-y+1/2,z+1/2
-x+1/4,y+3/4,z+3/4
x+3/4,-y+5/4,z+3/4
x+1/2,y,z+1/2
-x+1/2,-y,z+1/2
-x+3/4,y+1/4,z+3/4
x+5/4,-y+3/4,z+3/4
x+1/2,y+1/2,z
-x+1/2,-y+1/2,z
-x+3/4,y+3/4,z+1/4
x+5/4,-y+5/4,z+1/4

loop_
_atom_site_label
_atom_site_type_symbol
_atom_site_fract_x
_atom_site_fract_y
_atom_site_fract_z
_atom_site_occupancy
_atom_site_U_iso_or_equiv
Ge1 Ge+4 0 0 0 0.5 0.0
S3 S-2 0.19037 0.11881 0.573 1 0.0
Ag1 Ag+1 0.08309 0.20925 0.7307 0.75 0.0
S2 S-2 0.15253 0.02253 0.175 1 0.0
Ga1 Ga+3 0 0 0 0.5 0.0
Ge2 Ge+4 0.12058 0.11454 0.2762 0.5 0.0
Ga2 Ga+3 0.12058 0.11454 0.2762 0.5 0.0
S1 S-2 0.2015 0.1747 0.0564 1 0.0
